data_7155847
loop_
_publ_author_name
'HERN\'ANDEZ MESA, D\'ACIL'
'Boto, Alicia'
'Guzman, David'
'Alvarez Gonz\'alez, Eleuterio'

_publ_section_title
;
 Metal-free, direct conversion of \a-amino acids into \a-keto \g-amino
 esters for the syntesis of \a,\g-Peptides
;
_journal_name_full 'Org. Biomol. Chem.'
_journal_paper_doi 10.1039/C7OB02033C
_journal_year 2017
_chemical_absolute_configuration rm
_chemical_formula_moiety 'C25 H30 N2 O6'
_chemical_formula_sum 'C25 H30 N2 O6'
_chemical_formula_weight 454.51
_space_group_crystal_system monoclinic
_space_group_IT_number 4
_space_group_name_Hall 'P 2yb'
_space_group_name_H-M_alt 'P 1 21 1'
_symmetry_space_group_name_Hall 'P 2yb'
_symmetry_space_group_name_H-M 'P 1 21 1'
_atom_sites_solution_hydrogens mixed
_audit_creation_method SHELXL-2016/6
_audit_update_record
;
2017-04-30 deposited with the CCDC.
2017-08-22 downloaded from the CCDC.
;
_cell_angle_alpha 90
_cell_angle_beta 98.151(4)
_cell_angle_gamma 90
_cell_formula_units_Z 2
_cell_length_a 14.6880(15)
_cell_length_b 5.0342(5)
_cell_length_c 16.7218(15)
_cell_measurement_reflns_used 3412
_cell_measurement_temperature 193(2)
_cell_measurement_theta_max 24.71
_cell_measurement_theta_min 3.46
_cell_volume 1224.0(2)
_computing_cell_refinement 'APEX2 Software Suite (Bruker, 2007)'
_computing_data_collection 'APEX2 Software Suite (Bruker, 2007)'
_computing_data_reduction 'APEX2 Software Suite (Bruker, 2007)'
_computing_molecular_graphics 'SHELXTL (Sheldrick, 2008)'
_computing_publication_material 'SHELXTL and publCIF (Westrip, 2010)'
_computing_structure_refinement 'SHELXL-2016/6 (Sheldrick, 2016)'
_computing_structure_solution 'SIR2002 (Burla et al., 2003)'
_diffrn_ambient_temperature 193(2)
_diffrn_detector_area_resol_mean 8.26
_diffrn_measured_fraction_theta_full 0.882
_diffrn_measured_fraction_theta_max 0.882
_diffrn_measurement_device_type
;
 Bruker-Nonius X8kappa APEX II CCD area detector
;
_diffrn_measurement_method 'phi and omega scans with narrow frames'
_diffrn_radiation_monochromator graphite
_diffrn_radiation_source 'fine-focus sealed tube'
_diffrn_radiation_type MoK\a
_diffrn_radiation_wavelength 0.71073
_diffrn_reflns_av_R_equivalents 0.0398
_diffrn_reflns_av_unetI/netI 0.0359
_diffrn_reflns_Laue_measured_fraction_full 0.882
_diffrn_reflns_Laue_measured_fraction_max 0.882
_diffrn_reflns_limit_h_max 14
_diffrn_reflns_limit_h_min -16
_diffrn_reflns_limit_k_max 5
_diffrn_reflns_limit_k_min -6
_diffrn_reflns_limit_l_max 19
_diffrn_reflns_limit_l_min -19
_diffrn_reflns_number 12797
_diffrn_reflns_point_group_measured_fraction_full 0.713
_diffrn_reflns_point_group_measured_fraction_max 0.712
_diffrn_reflns_theta_full 25.242
_diffrn_reflns_theta_max 25.249
_diffrn_reflns_theta_min 3.216
_exptl_absorpt_coefficient_mu 0.088
_exptl_absorpt_correction_T_max 0.9912
_exptl_absorpt_correction_T_min 0.9572
_exptl_absorpt_correction_type multi-scan
_exptl_absorpt_process_details
;
program SADABS, Bruker (2001).
;
_exptl_crystal_colour colourless
_exptl_crystal_density_diffrn 1.233
_exptl_crystal_density_method 'not measured'
_exptl_crystal_description needle
_exptl_crystal_F_000 484
_exptl_crystal_size_max 0.500
_exptl_crystal_size_mid 0.100
_exptl_crystal_size_min 0.100
_refine_diff_density_max 0.303
_refine_diff_density_min -0.218
_refine_diff_density_rms 0.051
_refine_ls_extinction_method none
_refine_ls_goodness_of_fit_ref 1.024
_refine_ls_hydrogen_treatment mixed
_refine_ls_matrix_type full
_refine_ls_number_parameters 307
_refine_ls_number_reflns 3145
_refine_ls_number_restraints 87
_refine_ls_restrained_S_all 1.014
_refine_ls_R_factor_all 0.0679
_refine_ls_R_factor_gt 0.0523
_refine_ls_shift/su_max 0.000
_refine_ls_shift/su_mean 0.000
_refine_ls_structure_factor_coef Fsqd
_refine_ls_weighting_details 'w=1/[\s^2^(Fo^2^)+(0.1031P)^2^+0.0690P] where P=(Fo^2^+2Fc^2^)/3'
_refine_ls_weighting_scheme calc
_refine_ls_wR_factor_gt 0.1348
_refine_ls_wR_factor_ref 0.1444
_reflns_Friedel_coverage 0.437
_reflns_Friedel_fraction_full 0.495
_reflns_Friedel_fraction_max 0.494
_reflns_number_gt 2575
_reflns_number_total 3145
_reflns_threshold_expression 'I > 2\s(I)'
_cod_data_source_file c7ob02033c2.cif
_cod_data_source_block 42
_cod_database_code 7155847
_shelx_shelxl_version_number 2016/6
_shelx_space_group_comment
;
The symmetry employed for this shelxl refinement is uniquely defined
by the following loop, which should always be used as a source of
symmetry information in preference to the above space-group names.
They are only intended as comments.
;
_shelx_estimated_absorpt_t_min 0.957
_shelx_estimated_absorpt_t_max 0.991

loop_
_space_group_symop_operation_xyz
'x, y, z'
'-x, y+1/2, -z'

loop_
_atom_site_label
_atom_site_type_symbol
_atom_site_fract_x
_atom_site_fract_y
_atom_site_fract_z
_atom_site_U_iso_or_equiv
_atom_site_adp_type
_atom_site_occupancy
_atom_site_site_symmetry_order
_atom_site_calc_flag
_atom_site_refinement_flags_posn
_atom_site_refinement_flags_adp
O1 O 0.4469(3) 0.0364(8) 0.5307(2) 0.0776(12) Uani 1 1 d . .
O2 O 0.4750(2) 0.3097(8) 0.63611(18) 0.0629(10) Uani 1 1 d . .
O3 O 0.2295(2) 0.6916(5) 0.45214(14) 0.0419(7) Uani 1 1 d . .
O4 O 0.2495(3) 0.1442(5) 0.33073(16) 0.0556(9) Uani 1 1 d . .
O5 O 0.2936(2) 0.0206(5) 0.16161(19) 0.0526(8) Uani 1 1 d . .
O6 O 0.4032(2) 0.3309(6) 0.15418(19) 0.0474(7) Uani 1 1 d . .
N1 N 0.2830(2) 0.2756(6) 0.48364(18) 0.0382(8) Uani 1 1 d D .
H1N H 0.281(3) 0.114(5) 0.464(2) 0.046 Uiso 1 1 d D U
N2 N 0.2663(2) 0.4591(6) 0.17962(19) 0.0338(7) Uani 1 1 d D .
H2N H 0.289(3) 0.624(5) 0.179(2) 0.041 Uiso 1 1 d D U
C1 C 0.4243(3) 0.2022(10) 0.5740(2) 0.0485(11) Uani 1 1 d . .
C2 C 0.3260(3) 0.3212(9) 0.5648(2) 0.0434(10) Uani 1 1 d . .
H2 H 0.329765 0.516572 0.575543 0.052 Uiso 1 1 calc R U
C3 C 0.2744(3) 0.1845(10) 0.6281(2) 0.0516(11) Uani 1 1 d . .
H3A H 0.271271 -0.008518 0.616762 0.062 Uiso 1 1 calc R U
H3B H 0.310467 0.209199 0.682230 0.062 Uiso 1 1 calc R U
C4 C 0.1778(3) 0.2867(9) 0.6300(3) 0.0489(11) Uani 1 1 d . U
C5 C 0.1621(5) 0.4949(12) 0.6790(3) 0.0746(16) Uani 1 1 d . U
H5 H 0.210673 0.580892 0.712802 0.090 Uiso 1 1 calc R U
C6 C 0.0649(6) 0.5787(12) 0.6762(4) 0.090(2) Uani 1 1 d . U
H6 H 0.049365 0.720852 0.709168 0.108 Uiso 1 1 calc R U
C7 C -0.0020(5) 0.4497(14) 0.6260(5) 0.0856(18) Uani 1 1 d . U
H7 H -0.064039 0.506356 0.623785 0.103 Uiso 1 1 calc R U
C8 C 0.0162(4) 0.2530(13) 0.5813(4) 0.0806(17) Uani 1 1 d . U
H8 H -0.032505 0.165831 0.547886 0.097 Uiso 1 1 calc R U
C9 C 0.1048(4) 0.1688(11) 0.5815(3) 0.0605(13) Uani 1 1 d . U
H9 H 0.116459 0.025455 0.547465 0.073 Uiso 1 1 calc R U
C10 C 0.5683(3) 0.1996(16) 0.6499(3) 0.0785(18) Uani 1 1 d . .
H10A H 0.598642 0.231171 0.602284 0.118 Uiso 1 1 calc R U
H10B H 0.565117 0.008125 0.659757 0.118 Uiso 1 1 calc R U
H10C H 0.603408 0.285876 0.697063 0.118 Uiso 1 1 calc R U
C1' C 0.2443(3) 0.4636(7) 0.4341(2) 0.0315(8) Uani 1 1 d . .
C2' C 0.2225(3) 0.3635(7) 0.3462(2) 0.0340(9) Uani 1 1 d . .
C3' C 0.1703(3) 0.5393(8) 0.2844(2) 0.0362(9) Uani 1 1 d . .
H3'1 H 0.197166 0.719925 0.289443 0.043 Uiso 1 1 calc R U
H3'2 H 0.105757 0.551742 0.294767 0.043 Uiso 1 1 calc R U
C4' C 0.1718(3) 0.4383(7) 0.1985(2) 0.0325(9) Uani 1 1 d . .
H4' H 0.154688 0.245878 0.197148 0.039 Uiso 1 1 calc R U
C5' C 0.1041(3) 0.5827(9) 0.1339(2) 0.0427(10) Uani 1 1 d . .
H5' H 0.120974 0.775146 0.134071 0.051 Uiso 1 1 calc R U
C6' C 0.0049(3) 0.5584(14) 0.1509(3) 0.0668(15) Uani 1 1 d . .
H6'1 H -0.010832 0.370364 0.155366 0.100 Uiso 1 1 calc R U
H6'2 H -0.036572 0.639814 0.106577 0.100 Uiso 1 1 calc R U
H6'3 H -0.001404 0.649497 0.201597 0.100 Uiso 1 1 calc R U
C7' C 0.1117(4) 0.4682(14) 0.0511(3) 0.0681(15) Uani 1 1 d . .
H7'1 H 0.090317 0.283573 0.048642 0.102 Uiso 1 1 calc R U
H7'2 H 0.175991 0.474255 0.041581 0.102 Uiso 1 1 calc R U
H7'3 H 0.073718 0.572831 0.009596 0.102 Uiso 1 1 calc R U
C1" C 0.3171(3) 0.2507(7) 0.1656(2) 0.0384(10) Uani 1 1 d . .
C2" C 0.4682(4) 0.1164(11) 0.1472(4) 0.0750(16) Uani 1 1 d . .
H2"1 H 0.441511 -0.011834 0.105400 0.090 Uiso 1 1 calc R U
H2"2 H 0.481831 0.020996 0.199251 0.090 Uiso 1 1 calc R U
C3" C 0.5548(4) 0.2333(11) 0.1243(3) 0.0596(13) Uani 1 1 d . .
C4" C 0.5851(5) 0.1593(17) 0.0523(4) 0.096(2) Uani 1 1 d . .
H4" H 0.549626 0.039612 0.016571 0.116 Uiso 1 1 calc R U
C5" C 0.6674(5) 0.260(2) 0.0324(4) 0.104(3) Uani 1 1 d . .
H5" H 0.687954 0.209906 -0.016788 0.125 Uiso 1 1 calc R U
C6" C 0.7165(5) 0.4263(18) 0.0820(4) 0.097(2) Uani 1 1 d . .
H6" H 0.775706 0.480329 0.071805 0.116 Uiso 1 1 calc R U
C7" C 0.6824(6) 0.519(3) 0.1473(5) 0.135(4) Uani 1 1 d . .
H7" H 0.714616 0.654185 0.179341 0.163 Uiso 1 1 calc R U
C8" C 0.6018(5) 0.421(2) 0.1683(4) 0.112(3) Uani 1 1 d . .
H8" H 0.579386 0.488101 0.214860 0.135 Uiso 1 1 calc R U

loop_
_atom_site_aniso_label
_atom_site_aniso_U_11
_atom_site_aniso_U_22
_atom_site_aniso_U_33
_atom_site_aniso_U_23
_atom_site_aniso_U_13
_atom_site_aniso_U_12
O1 0.061(2) 0.078(3) 0.091(3) -0.026(2) 0.001(2) 0.021(2)
O2 0.050(2) 0.090(3) 0.0458(16) -0.0027(16) -0.0019(14) 0.0104(19)
O3 0.0591(19) 0.0292(15) 0.0363(13) -0.0011(10) 0.0034(12) 0.0020(13)
O4 0.095(3) 0.0319(16) 0.0401(15) 0.0030(11) 0.0102(15) 0.0081(16)
O5 0.066(2) 0.0243(15) 0.0724(19) -0.0030(13) 0.0289(16) -0.0042(14)
O6 0.0423(18) 0.0339(14) 0.0705(19) 0.0020(13) 0.0234(15) 0.0028(14)
N1 0.047(2) 0.0322(17) 0.0351(16) 0.0021(13) 0.0056(14) 0.0059(15)
N2 0.040(2) 0.0218(15) 0.0408(16) 0.0003(12) 0.0088(14) -0.0045(14)
C1 0.051(3) 0.051(3) 0.044(2) 0.0013(19) 0.007(2) -0.005(2)
C2 0.046(3) 0.045(2) 0.037(2) 0.0052(16) -0.0006(18) 0.008(2)
C3 0.050(3) 0.064(3) 0.042(2) 0.014(2) 0.0086(19) 0.011(2)
C4 0.056(3) 0.048(2) 0.047(2) 0.0118(18) 0.020(2) 0.011(2)
C5 0.105(5) 0.056(3) 0.071(3) 0.003(2) 0.041(3) 0.007(3)
C6 0.138(6) 0.055(3) 0.094(4) 0.011(3) 0.070(4) 0.035(4)
C7 0.077(4) 0.075(4) 0.115(5) 0.031(4) 0.050(4) 0.015(3)
C8 0.061(4) 0.072(4) 0.112(5) 0.031(3) 0.026(3) 0.020(3)
C9 0.056(3) 0.056(3) 0.071(3) 0.010(2) 0.015(2) 0.004(2)
C10 0.040(3) 0.124(5) 0.069(3) 0.013(3) 0.001(2) 0.020(3)
C1' 0.029(2) 0.0295(19) 0.0370(18) 0.0026(15) 0.0077(15) -0.0020(16)
C2' 0.039(2) 0.0246(18) 0.041(2) 0.0017(14) 0.0141(17) -0.0054(16)
C3' 0.037(2) 0.0359(19) 0.0358(19) -0.0039(15) 0.0047(16) -0.0019(17)
C4' 0.035(2) 0.0293(18) 0.0333(18) -0.0011(14) 0.0052(16) -0.0076(16)
C5' 0.042(2) 0.047(2) 0.039(2) 0.0042(16) 0.0024(18) -0.005(2)
C6' 0.045(3) 0.105(4) 0.050(2) 0.010(3) 0.003(2) 0.007(3)
C7' 0.061(3) 0.106(4) 0.035(2) 0.001(2) 0.000(2) -0.001(3)
C1" 0.052(3) 0.027(2) 0.0380(19) 0.0021(14) 0.0132(18) -0.0043(19)
C2" 0.067(4) 0.050(3) 0.117(4) 0.009(3) 0.043(3) 0.014(3)
C3" 0.051(3) 0.061(3) 0.071(3) 0.006(2) 0.024(3) 0.015(3)
C4" 0.078(5) 0.118(6) 0.098(5) -0.037(4) 0.030(4) 0.000(4)
C5" 0.073(5) 0.172(8) 0.076(4) -0.016(5) 0.043(4) 0.001(5)
C6" 0.053(4) 0.159(8) 0.089(4) -0.014(4) 0.043(3) -0.014(5)
C7" 0.083(6) 0.215(11) 0.118(6) -0.074(7) 0.049(5) -0.063(6)
C8" 0.079(5) 0.195(9) 0.073(4) -0.054(5) 0.046(3) -0.048(6)

loop_
_atom_type_symbol
_atom_type_description
_atom_type_scat_dispersion_real
_atom_type_scat_dispersion_imag
_atom_type_scat_source
C C 0.0033 0.0016 'International Tables Vol C Tables 4.2.6.8 and 6.1.1.4'
H H 0.0000 0.0000 'International Tables Vol C Tables 4.2.6.8 and 6.1.1.4'
N N 0.0061 0.0033 'International Tables Vol C Tables 4.2.6.8 and 6.1.1.4'
O O 0.0106 0.0060 'International Tables Vol C Tables 4.2.6.8 and 6.1.1.4'

loop_
_geom_angle_atom_site_label_1
_geom_angle_atom_site_label_2
_geom_angle_atom_site_label_3
_geom_angle
C1 O2 C10 112.6(4)
C1" O6 C2" 115.0(3)
C1' N1 C2 124.6(3)
C1' N1 H1N 116(3)
C2 N1 H1N 119(3)
C1" N2 C4' 123.6(3)
C1" N2 H2N 121(3)
C4' N2 H2N 116(3)
O1 C1 O2 127.0(5)
O1 C1 C2 123.3(4)
O2 C1 C2 109.7(4)
N1 C2 C3 112.6(3)
N1 C2 C1 108.2(3)
C3 C2 C1 107.4(3)
N1 C2 H2 109.5
C3 C2 H2 109.5
C1 C2 H2 109.5
C4 C3 C2 114.5(3)
C4 C3 H3A 108.6
C2 C3 H3A 108.6
C4 C3 H3B 108.6
C2 C3 H3B 108.6
H3A C3 H3B 107.6
C5 C4 C9 119.7(5)
C5 C4 C3 120.7(5)
C9 C4 C3 119.5(4)
C4 C5 C6 116.3(6)
C4 C5 H5 121.9
C6 C5 H5 121.9
C7 C6 C5 119.3(5)
C7 C6 H6 120.3
C5 C6 H6 120.3
C8 C7 C6 122.1(7)
C8 C7 H7 118.9
C6 C7 H7 118.9
C7 C8 C9 120.7(7)
C7 C8 H8 119.6
C9 C8 H8 119.6
C8 C9 C4 121.8(5)
C8 C9 H9 119.1
C4 C9 H9 119.1
O2 C10 H10A 109.5
O2 C10 H10B 109.5
H10A C10 H10B 109.5
O2 C10 H10C 109.5
H10A C10 H10C 109.5
H10B C10 H10C 109.5
O3 C1' N1 126.4(3)
O3 C1' C2' 121.7(3)
N1 C1' C2' 111.9(3)
O4 C2' C3' 123.1(3)
O4 C2' C1' 118.0(3)
C3' C2' C1' 118.9(3)
C2' C3' C4' 112.4(3)
C2' C3' H3'1 109.1
C4' C3' H3'1 109.1
C2' C3' H3'2 109.1
C4' C3' H3'2 109.1
H3'1 C3' H3'2 107.9
N2 C4' C3' 108.5(3)
N2 C4' C5' 110.6(3)
C3' C4' C5' 114.1(3)
N2 C4' H4' 107.8
C3' C4' H4' 107.8
C5' C4' H4' 107.8
C7' C5' C6' 109.5(4)
C7' C5' C4' 109.6(4)
C6' C5' C4' 111.7(3)
C7' C5' H5' 108.6
C6' C5' H5' 108.6
C4' C5' H5' 108.6
C5' C6' H6'1 109.5
C5' C6' H6'2 109.5
H6'1 C6' H6'2 109.5
C5' C6' H6'3 109.5
H6'1 C6' H6'3 109.5
H6'2 C6' H6'3 109.5
C5' C7' H7'1 109.5
C5' C7' H7'2 109.5
H7'1 C7' H7'2 109.5
C5' C7' H7'3 109.5
H7'1 C7' H7'3 109.5
H7'2 C7' H7'3 109.5
O5 C1" N2 127.2(4)
O5 C1" O6 122.5(4)
N2 C1" O6 110.2(3)
O6 C2" C3" 108.6(4)
O6 C2" H2"1 110.0
C3" C2" H2"1 110.0
O6 C2" H2"2 110.0
C3" C2" H2"2 110.0
H2"1 C2" H2"2 108.4
C8" C3" C4" 117.6(6)
C8" C3" C2" 122.1(5)
C4" C3" C2" 120.1(6)
C3" C4" C5" 120.2(7)
C3" C4" H4" 119.9
C5" C4" H4" 119.9
C6" C5" C4" 119.8(6)
C6" C5" H5" 120.1
C4" C5" H5" 120.1
C5" C6" C7" 119.8(7)
C5" C6" H6" 120.1
C7" C6" H6" 120.1
C6" C7" C8" 121.0(8)
C6" C7" H7" 119.5
C8" C7" H7" 119.5
C3" C8" C7" 120.9(6)
C3" C8" H8" 119.5
C7" C8" H8" 119.5

loop_
_geom_bond_atom_site_label_1
_geom_bond_atom_site_label_2
_geom_bond_distance
O1 C1 1.183(6)
O2 C1 1.306(5)
O2 C10 1.465(6)
O3 C1' 1.214(4)
O4 C2' 1.213(5)
O5 C1" 1.208(5)
O6 C1" 1.366(5)
O6 C2" 1.457(6)
N1 C1' 1.331(5)
N1 C2 1.431(5)
N1 H1N 0.88(2)
N2 C1" 1.327(5)
N2 C4' 1.470(5)
N2 H2N 0.89(2)
C1 C2 1.551(6)
C2 C3 1.548(6)
C2 H2 1.0000
C3 C4 1.513(6)
C3 H3A 0.9900
C3 H3B 0.9900
C4 C5 1.370(7)
C4 C9 1.383(7)
C5 C6 1.483(9)
C5 H5 0.9500
C6 C7 1.364(10)
C6 H6 0.9500
C7 C8 1.291(10)
C7 H7 0.9500
C8 C9 1.368(8)
C8 H8 0.9500
C9 H9 0.9500
C10 H10A 0.9800
C10 H10B 0.9800
C10 H10C 0.9800
C1' C2' 1.544(5)
C2' C3' 1.488(5)
C3' C4' 1.527(5)
C3' H3'1 0.9900
C3' H3'2 0.9900
C4' C5' 1.542(5)
C4' H4' 1.0000
C5' C7' 1.519(7)
C5' C6' 1.528(7)
C5' H5' 1.0000
C6' H6'1 0.9800
C6' H6'2 0.9800
C6' H6'3 0.9800
C7' H7'1 0.9800
C7' H7'2 0.9800
C7' H7'3 0.9800
C2" C3" 1.499(8)
C2" H2"1 0.9900
C2" H2"2 0.9900
C3" C8" 1.329(9)
C3" C4" 1.393(8)
C4" C5" 1.394(11)
C4" H4" 0.9500
C5" C6" 1.318(10)
C5" H5" 0.9500
C6" C7" 1.347(10)
C6" H6" 0.9500
C7" C8" 1.373(10)
C7" H7" 0.9500
C8" H8" 0.9500

loop_
_geom_hbond_atom_site_label_D
_geom_hbond_atom_site_label_H
_geom_hbond_atom_site_label_A
_geom_hbond_distance_DH
_geom_hbond_distance_HA
_geom_hbond_distance_DA
_geom_hbond_angle_DHA
_geom_hbond_site_symmetry_A
N1 H1N O3 0.88(2) 2.26(3) 3.070(4) 154(4) 1_545
N2 H2N O5 0.89(2) 2.02(3) 2.877(4) 160(4) 1_565

loop_
_geom_torsion_atom_site_label_1
_geom_torsion_atom_site_label_2
_geom_torsion_atom_site_label_3
_geom_torsion_atom_site_label_4
_geom_torsion
C10 O2 C1 O1 -0.9(7)
C10 O2 C1 C2 178.1(4)
C1' N1 C2 C3 114.6(4)
C1' N1 C2 C1 -126.9(4)
O1 C1 C2 N1 -21.1(6)
O2 C1 C2 N1 159.8(4)
O1 C1 C2 C3 100.7(5)
O2 C1 C2 C3 -78.4(5)
N1 C2 C3 C4 -63.6(5)
C1 C2 C3 C4 177.4(4)
C2 C3 C4 C5 -89.8(5)
C2 C3 C4 C9 90.0(5)
C9 C4 C5 C6 0.3(7)
C3 C4 C5 C6 -179.9(4)
C4 C5 C6 C7 -0.6(8)
C5 C6 C7 C8 1.1(9)
C6 C7 C8 C9 -1.3(10)
C7 C8 C9 C4 1.0(9)
C5 C4 C9 C8 -0.5(8)
C3 C4 C9 C8 179.7(4)
C2 N1 C1' O3 -9.5(6)
C2 N1 C1' C2' 168.0(4)
O3 C1' C2' O4 171.0(4)
N1 C1' C2' O4 -6.7(5)
O3 C1' C2' C3' -8.6(6)
N1 C1' C2' C3' 173.8(3)
O4 C2' C3' C4' -11.5(6)
C1' C2' C3' C4' 168.0(3)
C1" N2 C4' C3' 115.3(4)
C1" N2 C4' C5' -118.9(4)
C2' C3' C4' N2 -67.3(4)
C2' C3' C4' C5' 169.0(3)
N2 C4' C5' C7' 57.0(4)
C3' C4' C5' C7' 179.6(4)
N2 C4' C5' C6' 178.6(4)
C3' C4' C5' C6' -58.8(5)
C4' N2 C1" O5 4.3(6)
C4' N2 C1" O6 -176.7(3)
C2" O6 C1" O5 -7.5(6)
C2" O6 C1" N2 173.5(4)
C1" O6 C2" C3" 172.7(4)
O6 C2" C3" C8" 56.3(8)
O6 C2" C3" C4" -119.3(6)
C8" C3" C4" C5" 6.6(12)
C2" C3" C4" C5" -177.6(7)
C3" C4" C5" C6" 0.0(13)
C4" C5" C6" C7" -7.0(15)
C5" C6" C7" C8" 7.5(17)
C4" C3" C8" C7" -6.2(13)
C2" C3" C8" C7" 178.0(8)
C6" C7" C8" C3" -0.6(17)
